data_4111007
loop_
_publ_author_name
'Suzanne C. Bart'
'Krzysztof Ch\/lopek'
'Eckhard Bill'
'Marco W. Bouwkamp'
'Emil Lobkovsky'
'Frank Neese'
'Karl Wieghardt'
'Paul J. Chirik'

_publ_section_title
;
 Electronic Structure of Bis(imino)pyridine Iron Dichloride, Monochloride,
 and Neutral Ligand Complexes: A Combined Structural, Spectroscopic, and
 Computational Study
;
_journal_name_full 'Journal of the American Chemical Society'
_journal_page_first 13901
_journal_page_last 13912
_journal_paper_doi 10.1021/ja064557b
_journal_volume 128
_journal_year 2006
_chemical_formula_sum 'C35 H43 Fe N3 O2'
_chemical_formula_weight 593.57
_chemical_name_systematic
; 
 ? 
;
_space_group_IT_number 2
_symmetry_cell_setting triclinic
_symmetry_space_group_name_Hall '-P 1'
_symmetry_space_group_name_H-M 'P -1'
_atom_sites_solution_hydrogens difmap
_atom_sites_solution_primary direct
_atom_sites_solution_secondary difmap
_audit_creation_method SHELXL-97
_cell_angle_alpha 86.487(3)
_cell_angle_beta 84.879(3)
_cell_angle_gamma 69.785(3)
_cell_formula_units_Z 2
_cell_length_a 8.5560(7)
_cell_length_b 8.8969(8)
_cell_length_c 22.528(2)
_cell_measurement_reflns_used 9183
_cell_measurement_temperature 173(2)
_cell_measurement_theta_max 25.17
_cell_measurement_theta_min 2.44
_cell_volume 1602.0(2)
_computing_cell_refinement 'Bruker SAINT+'
_computing_data_collection 'Bruker APEX2'
_computing_data_reduction 'Bruker SAINT+'
_computing_molecular_graphics 'Bruker SHELXTL'
_computing_publication_material 'Bruker SHELXTL'
_computing_structure_refinement 'SHELXL-97 (Sheldrick, 1997)'
_computing_structure_solution 'SHELXS-97 (Sheldrick, 1990)'
_diffrn_ambient_temperature 173(2)
_diffrn_measured_fraction_theta_full 0.980
_diffrn_measured_fraction_theta_max 0.980
_diffrn_measurement_device_type 'Bruker X8 APEX II diffractometer'
_diffrn_measurement_method 'phi and omega scans'
_diffrn_radiation_monochromator graphite
_diffrn_radiation_source 'fine-focus sealed tube'
_diffrn_radiation_type MoK\a
_diffrn_radiation_wavelength 0.71073
_diffrn_reflns_av_R_equivalents 0.0356
_diffrn_reflns_av_sigmaI/netI 0.0382
_diffrn_reflns_limit_h_max 11
_diffrn_reflns_limit_h_min -11
_diffrn_reflns_limit_k_max 11
_diffrn_reflns_limit_k_min -10
_diffrn_reflns_limit_l_max 29
_diffrn_reflns_limit_l_min -29
_diffrn_reflns_number 30924
_diffrn_reflns_theta_full 27.46
_diffrn_reflns_theta_max 27.46
_diffrn_reflns_theta_min 1.82
_exptl_absorpt_coefficient_mu 0.505
_exptl_absorpt_correction_T_max 0.9513
_exptl_absorpt_correction_T_min 0.8842
_exptl_absorpt_correction_type multi-scan
_exptl_absorpt_process_details SADABS
_exptl_crystal_colour green
_exptl_crystal_density_diffrn 1.231
_exptl_crystal_description block
_exptl_crystal_F_000 632
_exptl_crystal_size_max 0.25
_exptl_crystal_size_mid 0.15
_exptl_crystal_size_min 0.10
_refine_diff_density_max 0.316
_refine_diff_density_min -0.307
_refine_diff_density_rms 0.049
_refine_ls_extinction_method none
_refine_ls_goodness_of_fit_ref 1.037
_refine_ls_hydrogen_treatment refall
_refine_ls_matrix_type full
_refine_ls_number_parameters 542
_refine_ls_number_reflns 7175
_refine_ls_number_restraints 0
_refine_ls_restrained_S_all 1.037
_refine_ls_R_factor_all 0.0524
_refine_ls_R_factor_gt 0.0373
_refine_ls_shift/su_max 0.031
_refine_ls_shift/su_mean 0.001
_refine_ls_structure_factor_coef Fsqd
_refine_ls_weighting_details 'calc w=1/[\s^2^(Fo^2^)+(0.0432P)^2^+0.6317P] where P=(Fo^2^+2Fc^2^)/3'
_refine_ls_weighting_scheme calc
_refine_ls_wR_factor_gt 0.0867
_refine_ls_wR_factor_ref 0.0917
_reflns_number_gt 5801
_reflns_number_total 7175
_reflns_threshold_expression >2sigma(I)
_cod_data_source_file ja064557bsi20060627_062756.cif
_cod_data_source_block scb50
_cod_original_cell_volume 1601.9(2)
_cod_database_code 4111007

loop_
_symmetry_equiv_pos_as_xyz
'x, y, z'
'-x, -y, -z'

loop_
_atom_site_label
_atom_site_type_symbol
_atom_site_fract_x
_atom_site_fract_y
_atom_site_fract_z
_atom_site_U_iso_or_equiv
_atom_site_adp_type
_atom_site_occupancy
_atom_site_symmetry_multiplicity
_atom_site_calc_flag
Fe1 Fe 0.53950(3) 0.26667(3) 0.251600(11) 0.01854(8) Uani 1 1 d
O1 O 0.87785(19) 0.04119(19) 0.22532(7) 0.0500(4) Uani 1 1 d
O2 O 0.3556(2) 0.06265(18) 0.22083(7) 0.0436(4) Uani 1 1 d
N1 N 0.53195(18) 0.40109(16) 0.17878(6) 0.0212(3) Uani 1 1 d
N2 N 0.37323(17) 0.45445(16) 0.27472(6) 0.0181(3) Uani 1 1 d
N3 N 0.53057(17) 0.23334(16) 0.33802(6) 0.0183(3) Uani 1 1 d
C1 C 0.3690(3) 0.6527(3) 0.12438(10) 0.0355(5) Uani 1 1 d
H1C H 0.445(4) 0.619(3) 0.0934(13) 0.066(9) Uiso 1 1 d
H1B H 0.265(4) 0.656(4) 0.1085(14) 0.085(10) Uiso 1 1 d
H1A H 0.352(4) 0.758(4) 0.1337(14) 0.091(11) Uiso 1 1 d
C2 C 0.4070(2) 0.5407(2) 0.17754(8) 0.0219(4) Uani 1 1 d
C3 C 0.3109(2) 0.57578(19) 0.23317(8) 0.0196(3) Uani 1 1 d
C4 C 0.1754(2) 0.7100(2) 0.24873(8) 0.0243(4) Uani 1 1 d
H4 H 0.134(3) 0.792(2) 0.2197(9) 0.028(5) Uiso 1 1 d
C5 C 0.1030(2) 0.7226(2) 0.30682(8) 0.0259(4) Uani 1 1 d
H5 H 0.009(3) 0.814(3) 0.3188(9) 0.037(6) Uiso 1 1 d
C6 C 0.1708(2) 0.6030(2) 0.34906(8) 0.0229(4) Uani 1 1 d
H6 H 0.125(2) 0.609(2) 0.3911(9) 0.027(5) Uiso 1 1 d
C7 C 0.3086(2) 0.46952(19) 0.33292(7) 0.0190(3) Uani 1 1 d
C8 C 0.4037(2) 0.3386(2) 0.36893(7) 0.0202(3) Uani 1 1 d
C9 C 0.3645(3) 0.3237(3) 0.43442(9) 0.0312(4) Uani 1 1 d
H9C H 0.453(4) 0.278(4) 0.4544(14) 0.080(10) Uiso 1 1 d
H9B H 0.296(4) 0.411(4) 0.4495(14) 0.083(10) Uiso 1 1 d
H9A H 0.309(4) 0.251(4) 0.4423(14) 0.084(10) Uiso 1 1 d
C10 C 0.6498(2) 0.3562(2) 0.12755(8) 0.0274(4) Uani 1 1 d
C11 C 0.7956(3) 0.3952(3) 0.12622(10) 0.0406(5) Uani 1 1 d
C12 C 0.9120(3) 0.3460(4) 0.07797(12) 0.0616(8) Uani 1 1 d
H12 H 1.008(4) 0.380(3) 0.0771(13) 0.072(9) Uiso 1 1 d
C13 C 0.8878(3) 0.2607(4) 0.03345(12) 0.0643(9) Uani 1 1 d
H13 H 0.968(4) 0.222(4) 0.0031(14) 0.082(10) Uiso 1 1 d
C14 C 0.7447(3) 0.2240(3) 0.03519(10) 0.0473(6) Uani 1 1 d
H14 H 0.724(3) 0.167(3) 0.0044(11) 0.047(7) Uiso 1 1 d
C15 C 0.6211(3) 0.2721(2) 0.08181(9) 0.0323(4) Uani 1 1 d
C16 C 0.8278(3) 0.4903(4) 0.17432(12) 0.0511(6) Uani 1 1 d
H16 H 0.761(4) 0.490(3) 0.2075(13) 0.064(8) Uiso 1 1 d
C17 C 1.0010(5) 0.4107(4) 0.1967(2) 0.0752(10) Uani 1 1 d
H17C H 1.010(4) 0.472(4) 0.2322(14) 0.080(10) Uiso 1 1 d
H17B H 1.024(4) 0.300(5) 0.2082(15) 0.095(11) Uiso 1 1 d
H17A H 1.085(5) 0.428(5) 0.1610(17) 0.115(14) Uiso 1 1 d
C18 C 0.8037(6) 0.6603(4) 0.1541(2) 0.0821(11) Uani 1 1 d
H18C H 0.887(4) 0.664(4) 0.1193(14) 0.071(10) Uiso 1 1 d
H18B H 0.827(4) 0.724(4) 0.1836(15) 0.088(11) Uiso 1 1 d
H18A H 0.703(5) 0.709(5) 0.1375(18) 0.115(14) Uiso 1 1 d
C19 C 0.4636(3) 0.2318(3) 0.08122(9) 0.0382(5) Uani 1 1 d
H19 H 0.390(2) 0.278(2) 0.1162(9) 0.027(5) Uiso 1 1 d
C20 C 0.5028(6) 0.0507(4) 0.08457(14) 0.0702(10) Uani 1 1 d
H20C H 0.568(3) 0.006(3) 0.0512(13) 0.060(8) Uiso 1 1 d
H20B H 0.390(4) 0.039(4) 0.0840(14) 0.088(12) Uiso 1 1 d
H20A H 0.564(4) 0.000(4) 0.1184(16) 0.088(11) Uiso 1 1 d
C21 C 0.3691(4) 0.3059(4) 0.02602(11) 0.0475(6) Uani 1 1 d
H21C H 0.434(3) 0.265(3) -0.0118(11) 0.047(7) Uiso 1 1 d
H21B H 0.344(3) 0.422(3) 0.0251(11) 0.053(7) Uiso 1 1 d
H21A H 0.268(4) 0.283(4) 0.0241(14) 0.093(11) Uiso 1 1 d
C22 C 0.6459(2) 0.10709(19) 0.37190(7) 0.0195(3) Uani 1 1 d
C23 C 0.6170(2) -0.0375(2) 0.38688(7) 0.0205(4) Uani 1 1 d
C24 C 0.7261(2) -0.1495(2) 0.42351(8) 0.0248(4) Uani 1 1 d
H24 H 0.708(3) -0.245(3) 0.4344(9) 0.031(5) Uiso 1 1 d
C25 C 0.8595(2) -0.1214(2) 0.44475(8) 0.0257(4) Uani 1 1 d
H25 H 0.931(3) -0.199(3) 0.4711(9) 0.035(6) Uiso 1 1 d
C26 C 0.8895(2) 0.0179(2) 0.42800(8) 0.0256(4) Uani 1 1 d
H26 H 0.987(3) 0.037(2) 0.4423(9) 0.031(5) Uiso 1 1 d
C27 C 0.7856(2) 0.1338(2) 0.39103(8) 0.0235(4) Uani 1 1 d
C28 C 0.4751(2) -0.0781(2) 0.36385(8) 0.0249(4) Uani 1 1 d
H28 H 0.403(2) 0.014(2) 0.3448(8) 0.019(5) Uiso 1 1 d
C29 C 0.5455(3) -0.2087(3) 0.31778(10) 0.0335(5) Uani 1 1 d
H29C H 0.616(3) -0.182(3) 0.2865(11) 0.043(7) Uiso 1 1 d
H29B H 0.609(3) -0.304(3) 0.3353(10) 0.040(6) Uiso 1 1 d
H29A H 0.457(3) -0.229(3) 0.3002(10) 0.039(6) Uiso 1 1 d
C30 C 0.3707(3) -0.1296(3) 0.41409(10) 0.0354(5) Uani 1 1 d
H30C H 0.272(3) -0.142(2) 0.3981(9) 0.031(5) Uiso 1 1 d
H30B H 0.335(3) -0.051(3) 0.4466(11) 0.045(6) Uiso 1 1 d
H30A H 0.433(3) -0.230(3) 0.4313(11) 0.051(7) Uiso 1 1 d
C31 C 0.8264(3) 0.2845(2) 0.37353(10) 0.0362(5) Uani 1 1 d
H31 H 0.764(3) 0.340(3) 0.3424(11) 0.046(7) Uiso 1 1 d
C32 C 0.7907(4) 0.3948(3) 0.42553(15) 0.0585(8) Uani 1 1 d
H32C H 0.843(4) 0.335(4) 0.4618(14) 0.082(10) Uiso 1 1 d
H32B H 0.676(4) 0.427(3) 0.4396(13) 0.066(9) Uiso 1 1 d
H32A H 0.818(4) 0.488(4) 0.4140(13) 0.082(10) Uiso 1 1 d
C33 C 1.0089(4) 0.2421(4) 0.34928(17) 0.0611(8) Uani 1 1 d
H33C H 1.086(4) 0.193(4) 0.3818(16) 0.092(11) Uiso 1 1 d
H33B H 1.019(4) 0.335(4) 0.3341(13) 0.075(9) Uiso 1 1 d
H33A H 1.031(5) 0.173(5) 0.3138(17) 0.109(13) Uiso 1 1 d
C34 C 0.7461(2) 0.1306(2) 0.23596(8) 0.0292(4) Uani 1 1 d
C35 C 0.4322(2) 0.1396(2) 0.23183(8) 0.0265(4) Uani 1 1 d

loop_
_atom_site_aniso_label
_atom_site_aniso_U_11
_atom_site_aniso_U_22
_atom_site_aniso_U_33
_atom_site_aniso_U_23
_atom_site_aniso_U_13
_atom_site_aniso_U_12
Fe1 0.01889(13) 0.01305(12) 0.02031(13) 0.00127(9) -0.00337(9) -0.00100(9)
O1 0.0319(9) 0.0382(9) 0.0572(10) 0.0041(8) 0.0029(7) 0.0144(7)
O2 0.0622(11) 0.0443(9) 0.0387(8) 0.0057(7) -0.0180(8) -0.0342(8)
N1 0.0207(8) 0.0175(7) 0.0234(7) 0.0005(6) -0.0014(6) -0.0042(6)
N2 0.0174(7) 0.0151(7) 0.0206(7) 0.0027(5) -0.0044(6) -0.0039(6)
N3 0.0187(7) 0.0135(7) 0.0220(7) 0.0009(5) -0.0060(6) -0.0038(6)
C1 0.0380(13) 0.0273(11) 0.0303(11) 0.0115(9) 0.0021(10) -0.0006(9)
C2 0.0214(9) 0.0183(8) 0.0237(9) 0.0032(7) -0.0027(7) -0.0042(7)
C3 0.0180(8) 0.0162(8) 0.0241(9) 0.0029(7) -0.0060(7) -0.0046(7)
C4 0.0226(9) 0.0164(8) 0.0299(10) 0.0033(7) -0.0072(8) -0.0012(7)
C5 0.0204(9) 0.0194(9) 0.0320(10) -0.0024(8) -0.0029(8) 0.0012(7)
C6 0.0206(9) 0.0208(9) 0.0252(9) -0.0024(7) -0.0003(7) -0.0041(7)
C7 0.0183(8) 0.0173(8) 0.0213(8) -0.0004(7) -0.0024(7) -0.0059(7)
C8 0.0206(9) 0.0185(8) 0.0214(9) -0.0001(7) -0.0036(7) -0.0060(7)
C9 0.0341(12) 0.0298(11) 0.0226(10) 0.0010(8) -0.0046(9) -0.0018(10)
C10 0.0239(10) 0.0267(10) 0.0233(9) 0.0059(7) 0.0003(7) 0.0005(8)
C11 0.0264(11) 0.0544(14) 0.0349(12) 0.0055(10) 0.0001(9) -0.0077(10)
C12 0.0289(13) 0.101(2) 0.0478(16) -0.0016(15) 0.0076(11) -0.0158(15)
C13 0.0337(14) 0.097(2) 0.0415(15) -0.0075(15) 0.0143(11) 0.0000(14)
C14 0.0461(14) 0.0500(14) 0.0300(12) -0.0058(11) 0.0052(10) 0.0026(11)
C15 0.0355(11) 0.0249(10) 0.0255(10) 0.0030(8) 0.0018(8) 0.0020(8)
C16 0.0351(13) 0.0798(19) 0.0459(14) -0.0010(13) 0.0015(11) -0.0304(13)
C17 0.072(2) 0.071(2) 0.101(3) 0.020(2) -0.044(2) -0.0415(19)
C18 0.089(3) 0.063(2) 0.085(3) -0.0080(19) -0.026(2) -0.008(2)
C19 0.0579(15) 0.0347(11) 0.0251(10) -0.0059(9) 0.0068(10) -0.0214(11)
C20 0.136(3) 0.0422(15) 0.0403(16) -0.0100(13) 0.0085(19) -0.0433(19)
C21 0.0481(15) 0.0650(18) 0.0341(13) -0.0073(12) 0.0005(11) -0.0254(14)
C22 0.0216(9) 0.0163(8) 0.0172(8) 0.0000(6) -0.0040(7) -0.0017(7)
C23 0.0228(9) 0.0171(8) 0.0184(8) -0.0002(6) -0.0026(7) -0.0026(7)
C24 0.0304(10) 0.0169(9) 0.0226(9) 0.0023(7) -0.0022(7) -0.0026(8)
C25 0.0252(10) 0.0222(9) 0.0214(9) 0.0013(7) -0.0057(7) 0.0030(8)
C26 0.0223(9) 0.0279(9) 0.0239(9) -0.0019(7) -0.0075(7) -0.0036(8)
C27 0.0245(9) 0.0211(9) 0.0244(9) -0.0008(7) -0.0069(7) -0.0059(7)
C28 0.0272(10) 0.0203(9) 0.0273(10) 0.0030(7) -0.0065(8) -0.0080(8)
C29 0.0398(12) 0.0287(11) 0.0336(11) -0.0045(9) -0.0088(10) -0.0118(10)
C30 0.0335(12) 0.0363(12) 0.0386(12) 0.0065(10) -0.0038(10) -0.0158(10)
C31 0.0397(12) 0.0269(10) 0.0492(13) 0.0106(9) -0.0248(10) -0.0172(9)
C32 0.073(2) 0.0241(12) 0.078(2) -0.0046(12) -0.0341(17) -0.0088(13)
C33 0.0526(17) 0.0561(18) 0.089(2) 0.0129(17) -0.0115(16) -0.0374(15)
C34 0.0316(11) 0.0222(9) 0.0277(10) 0.0049(8) -0.0041(8) -0.0019(8)
C35 0.0353(11) 0.0201(9) 0.0219(9) 0.0041(7) -0.0067(8) -0.0062(8)

loop_
_atom_type_symbol
_atom_type_description
_atom_type_scat_dispersion_real
_atom_type_scat_dispersion_imag
_atom_type_scat_source
C C 0.0033 0.0016 'International Tables Vol C Tables 4.2.6.8 and 6.1.1.4'
H H 0.0000 0.0000 'International Tables Vol C Tables 4.2.6.8 and 6.1.1.4'
Fe Fe 0.3463 0.8444 'International Tables Vol C Tables 4.2.6.8 and 6.1.1.4'
N N 0.0061 0.0033 'International Tables Vol C Tables 4.2.6.8 and 6.1.1.4'
O O 0.0106 0.0060 'International Tables Vol C Tables 4.2.6.8 and 6.1.1.4'

loop_
_geom_angle_atom_site_label_1
_geom_angle_atom_site_label_2
_geom_angle_atom_site_label_3
_geom_angle
C35 Fe1 C34 97.01(9)
C35 Fe1 N2 105.09(8)
C34 Fe1 N2 157.89(8)
C35 Fe1 N3 100.30(7)
C34 Fe1 N3 97.27(7)
N2 Fe1 N3 79.32(6)
C35 Fe1 N1 101.54(7)
C34 Fe1 N1 96.36(7)
N2 Fe1 N1 79.10(6)
N3 Fe1 N1 152.56(6)
C2 N1 C10 119.38(15)
C2 N1 Fe1 116.40(12)
C10 N1 Fe1 124.20(11)
C7 N2 C3 120.41(14)
C7 N2 Fe1 119.64(11)
C3 N2 Fe1 119.91(11)
C8 N3 C22 116.77(14)
C8 N3 Fe1 116.28(11)
C22 N3 Fe1 126.94(11)
N1 C2 C3 113.00(15)
N1 C2 C1 124.79(17)
C3 C2 C1 122.21(16)
N2 C3 C4 120.33(16)
N2 C3 C2 110.54(14)
C4 C3 C2 129.11(16)
C3 C4 C5 119.71(16)
C6 C5 C4 119.62(17)
C5 C6 C7 120.00(17)
N2 C7 C6 119.75(15)
N2 C7 C8 110.56(14)
C6 C7 C8 129.67(16)
N3 C8 C7 112.94(15)
N3 C8 C9 124.36(16)
C7 C8 C9 122.70(16)
C15 C10 C11 121.45(18)
C15 C10 N1 120.60(17)
C11 C10 N1 117.92(17)
C12 C11 C10 117.8(2)
C12 C11 C16 119.6(2)
C10 C11 C16 122.59(19)
C13 C12 C11 121.6(3)
C12 C13 C14 120.0(2)
C13 C14 C15 121.4(2)
C14 C15 C10 117.7(2)
C14 C15 C19 119.6(2)
C10 C15 C19 122.70(17)
C18 C16 C11 112.2(3)
C18 C16 C17 110.1(3)
C11 C16 C17 111.8(3)
C15 C19 C20 110.9(3)
C15 C19 C21 111.28(18)
C20 C19 C21 110.5(2)
C27 C22 C23 120.71(15)
C27 C22 N3 118.28(15)
C23 C22 N3 120.99(15)
C24 C23 C22 118.14(16)
C24 C23 C28 118.75(15)
C22 C23 C28 123.10(15)
C25 C24 C23 121.58(17)
C26 C25 C24 119.58(17)
C25 C26 C27 121.40(17)
C26 C27 C22 118.47(16)
C26 C27 C31 118.92(16)
C22 C27 C31 122.60(16)
C23 C28 C30 112.17(16)
C23 C28 C29 109.72(16)
C30 C28 C29 110.68(17)
C32 C31 C27 111.5(2)
C32 C31 C33 110.2(2)
C27 C31 C33 110.77(19)
O1 C34 Fe1 178.66(19)
O2 C35 Fe1 176.34(19)

loop_
_geom_bond_atom_site_label_1
_geom_bond_atom_site_label_2
_geom_bond_distance
Fe1 C35 1.7809(19)
Fe1 C34 1.7823(19)
Fe1 N2 1.8488(14)
Fe1 N3 1.9500(14)
Fe1 N1 1.9622(15)
O1 C34 1.147(2)
O2 C35 1.148(2)
N1 C2 1.330(2)
N1 C10 1.442(2)
N2 C7 1.372(2)
N2 C3 1.376(2)
N3 C8 1.335(2)
N3 C22 1.443(2)
C1 C2 1.494(3)
C2 C3 1.425(2)
C3 C4 1.384(2)
C4 C5 1.391(3)
C5 C6 1.387(3)
C6 C7 1.393(2)
C7 C8 1.423(2)
C8 C9 1.492(3)
C10 C15 1.396(3)
C10 C11 1.403(3)
C11 C12 1.389(3)
C11 C16 1.514(3)
C12 C13 1.366(4)
C13 C14 1.369(4)
C14 C15 1.396(3)
C15 C19 1.510(3)
C16 C18 1.502(5)
C16 C17 1.522(4)
C19 C20 1.526(3)
C19 C21 1.531(3)
C22 C27 1.404(2)
C22 C23 1.407(2)
C23 C24 1.393(2)
C23 C28 1.521(2)
C24 C25 1.379(3)
C25 C26 1.375(3)
C26 C27 1.393(2)
C27 C31 1.520(3)
C28 C30 1.526(3)
C28 C29 1.530(3)
C31 C32 1.516(4)
C31 C33 1.531(4)
